data_2211780
loop_
_publ_author_name
'Brink, Alice'
'Roodt, Andreas'
'Visser, Hendrik G.'

_publ_section_title
;
 (Acetylacetonato)carbonyl(dicyclohexylphenylphosphine)rhodium(I)
;
_journal_coeditor_code CV2150
_journal_issue 1
_journal_name_full 'Acta Crystallographica Section E'
_journal_page_first m48
_journal_page_last m50
_journal_paper_doi 10.1107/S160053680604966X
_journal_volume 63
_journal_year 2007
_chemical_formula_iupac '[Rh (C5 H7 O2) (C O) (C18 H27 P)]'
_chemical_formula_moiety 'C24 H34 O3 P Rh'
_chemical_formula_sum 'C24 H34 O3 P Rh'
_chemical_formula_weight 504.39
_space_group_IT_number 14
_symmetry_cell_setting monoclinic
_symmetry_space_group_name_Hall '-P 2yn'
_symmetry_space_group_name_H-M 'P 1 21/n 1'
_audit_creation_method 'WinGX routine CIF_UPDATE'
_cell_angle_alpha 90
_cell_angle_beta 90.576(5)
_cell_angle_gamma 90
_cell_formula_units_Z 4
_cell_length_a 10.076(5)
_cell_length_b 12.990(5)
_cell_length_c 17.937(5)
_cell_measurement_reflns_used 8309
_cell_measurement_temperature 100(2)
_cell_measurement_theta_max 27.83
_cell_measurement_theta_min 2.27
_cell_volume 2347.6(16)
_computing_cell_refinement 'Saint-Plus (Bruker, 2004)'
_computing_data_collection 'APEX2 (Bruker, 2005)'
_computing_data_reduction 'SAINT-Plus and XPREP (Bruker 2004)'
_computing_molecular_graphics 'DIAMOND (Brandenburg & Putz, 2005)'
_computing_publication_material 'WingGX (Farrugia, 1999)'
_computing_structure_refinement 'SHELXL97 (Sheldrick, 1997)'
_computing_structure_solution 'SIR97 (Altomare <i>et al.</i>,  1999)'
_diffrn_detector_area_resol_mean 512
_diffrn_measured_fraction_theta_full 0.98
_diffrn_measured_fraction_theta_max 0.98
_diffrn_measurement_device_type
;
Bruker X8 ApexII 4K Kappa CCD
;
_diffrn_measurement_method '\w and \f'
_diffrn_radiation_monochromator graphite
_diffrn_radiation_source 'sealed tube'
_diffrn_radiation_type MoK\a
_diffrn_radiation_wavelength 0.71069
_diffrn_reflns_av_R_equivalents 0.037
_diffrn_reflns_limit_h_max 9
_diffrn_reflns_limit_h_min -12
_diffrn_reflns_limit_k_max 16
_diffrn_reflns_limit_k_min -16
_diffrn_reflns_limit_l_max 22
_diffrn_reflns_limit_l_min -22
_diffrn_reflns_number 25476
_diffrn_reflns_theta_full 26.75
_diffrn_reflns_theta_max 26.75
_diffrn_reflns_theta_min 2.31
_diffrn_standards_decay_% 0
_diffrn_standards_interval_count 0
_diffrn_standards_number 0
_exptl_absorpt_coefficient_mu 0.817
_exptl_absorpt_correction_T_max 0.9603
_exptl_absorpt_correction_T_min 0.8669
_exptl_absorpt_correction_type multi-scan
_exptl_absorpt_process_details
;
SADABS (Bruker, 2004)
;
_exptl_crystal_colour yellow
_exptl_crystal_density_diffrn 1.427
_exptl_crystal_density_method 'not measured'
_exptl_crystal_description block
_exptl_crystal_F_000 1048
_exptl_crystal_size_max 0.18
_exptl_crystal_size_mid 0.09
_exptl_crystal_size_min 0.05
_refine_diff_density_max 0.469
_refine_diff_density_min -0.315
_refine_ls_extinction_method none
_refine_ls_goodness_of_fit_ref 1.049
_refine_ls_hydrogen_treatment constr
_refine_ls_matrix_type full
_refine_ls_number_parameters 264
_refine_ls_number_reflns 4885
_refine_ls_number_restraints 0
_refine_ls_restrained_S_all 1.049
_refine_ls_R_factor_gt 0.0273
_refine_ls_shift/su_max 0.001
_refine_ls_structure_factor_coef Fsqd
_refine_ls_weighting_details 'calc w=1/[\s^2^(Fo^2^)+(0.0352P)^2^+1.34P] where P=(Fo^2^+2Fc^2^)/3'
_refine_ls_weighting_scheme calc
_refine_ls_wR_factor_ref 0.0698
_reflns_number_gt 4185
_reflns_number_total 4885
_reflns_threshold_expression I>2\s(I)
_cod_data_source_file cv2150.cif
_cod_data_source_block I
_cod_depositor_comments
;
The following automatic conversions were performed:
'_symmetry_cell_setting' value 'Monoclinic' changed to 'monoclinic'
according to '/home/saulius/struct/CIF-dictionaries/cif_core.dic'
dictionary named 'cif_core.dic' version 2.4.1 from 2010-06-29.

Automatic conversion script
Id: cif_fix_enum 1527 2010-12-29 10:47:43Z saulius 

The following automatic conversions were performed:

'_symmetry_cell_setting' value 'Monoclinic' changed to 'monoclinic'
according to /home/saulius/struct/CIF-dictionaries/cif_core.dic
dictionary named 'cif_core.dic' version 2.4.1 from 2010-06-29.

Automatic conversion script
Id: cif_fix_values 1715 2011-07-08 13:25:40Z adriana 
;
_cod_original_sg_symbol_H-M 'P 21/n'
_cod_database_code 2211780
_cod_database_fobs_code 2211780

loop_
_symmetry_equiv_pos_as_xyz
'x, y, z'
'-x+1/2, y+1/2, -z+1/2'
'-x, -y, -z'
'x-1/2, -y-1/2, z-1/2'

loop_
_atom_site_type_symbol
_atom_site_label
_atom_site_fract_x
_atom_site_fract_y
_atom_site_fract_z
_atom_site_U_iso_or_equiv
_atom_site_adp_type
_atom_site_calc_flag
_atom_site_refinement_flags
_atom_site_occupancy
O O2 0.49949(15) 0.23405(12) 0.13351(9) 0.0214(4) Uani d . 1
O O3 0.61229(16) 0.03617(12) 0.16570(10) 0.0224(4) Uani d . 1
P P1 0.35364(6) -0.07205(4) 0.17822(3) 0.01426(12) Uani d . 1
C C1 0.2522(2) 0.12701(16) 0.14093(13) 0.0189(5) Uani d . 1
O O1 0.14309(17) 0.15199(12) 0.13361(10) 0.0249(4) Uani d . 1
C C4 0.7199(2) 0.08768(18) 0.15987(13) 0.0205(5) Uani d . 1
C C2 0.6219(2) 0.25809(18) 0.13172(13) 0.0217(5) Uani d . 1
C C3 0.7288(2) 0.19193(18) 0.14477(14) 0.0230(5) Uani d . 1
H H3 0.8152 0.221 0.1431 0.028 Uiso calc R 1
C C6 0.8438(2) 0.0236(2) 0.16960(16) 0.0288(6) Uani d . 1
H H6A 0.8354 -0.0199 0.2139 0.043 Uiso calc R 1
H H6B 0.9208 0.0691 0.1757 0.043 Uiso calc R 1
H H6C 0.8558 -0.0199 0.1255 0.043 Uiso calc R 1
C C5 0.6497(3) 0.36890(19) 0.11327(18) 0.0346(7) Uani d . 1
H H5A 0.6672 0.3754 0.0598 0.052 Uiso calc R 1
H H5B 0.7274 0.3924 0.1418 0.052 Uiso calc R 1
H H5C 0.5726 0.4111 0.1262 0.052 Uiso calc R 1
C C21 0.3354(2) -0.09157(16) 0.27883(12) 0.0154(4) Uani d . 1
H H21 0.309 -0.1648 0.2874 0.018 Uiso calc R 1
C C11 0.2004(2) -0.12091(17) 0.13625(13) 0.0192(5) Uani d . 1
C C31 0.4788(2) -0.16689(17) 0.14924(13) 0.0194(5) Uani d . 1
H H31 0.5626 -0.1437 0.1744 0.023 Uiso calc R 1
C C25 0.4533(3) -0.0877(2) 0.40337(14) 0.0303(6) Uani d . 1
H H25A 0.4312 -0.1606 0.4136 0.036 Uiso calc R 1
H H25B 0.5386 -0.0719 0.4287 0.036 Uiso calc R 1
C C26 0.4681(2) -0.07229(19) 0.31951(13) 0.0233(5) Uani d . 1
H H26A 0.536 -0.1203 0.3004 0.028 Uiso calc R 1
H H26B 0.4983 -0.0011 0.3095 0.028 Uiso calc R 1
C C22 0.2270(2) -0.02194(18) 0.31045(13) 0.0209(5) Uani d . 1
H H22A 0.249 0.0509 0.3001 0.025 Uiso calc R 1
H H22B 0.1413 -0.0377 0.2855 0.025 Uiso calc R 1
C C24 0.3456(3) -0.0190(2) 0.43430(14) 0.0297(6) Uani d . 1
H H24A 0.3718 0.054 0.4285 0.036 Uiso calc R 1
H H24B 0.3353 -0.033 0.4882 0.036 Uiso calc R 1
C C23 0.2136(3) -0.03732(19) 0.39425(14) 0.0263(6) Uani d . 1
H H23A 0.1828 -0.1083 0.4043 0.032 Uiso calc R 1
H H23B 0.1463 0.011 0.4137 0.032 Uiso calc R 1
C C12 0.1731(3) -0.09600(19) 0.06139(14) 0.0243(5) Uani d . 1
H H12 0.2296 -0.0502 0.0353 0.029 Uiso calc R 1
C C15 0.0136(2) -0.24004(19) 0.13409(16) 0.0284(6) Uani d . 1
H H15 -0.0443 -0.2855 0.1596 0.034 Uiso calc R 1
C C16 0.1244(3) -0.19728(19) 0.17105(15) 0.0277(6) Uani d . 1
H H16 0.1478 -0.2202 0.2197 0.033 Uiso calc R 1
C C13 0.0625(3) -0.1388(2) 0.02539(15) 0.0305(6) Uani d . 1
H H13 0.0372 -0.1155 -0.0229 0.037 Uiso calc R 1
C C14 -0.0101(3) -0.2150(2) 0.05986(16) 0.0372(7) Uani d . 1
H H14 -0.077 -0.2507 0.0325 0.045 Uiso calc R 1
C C36 0.4602(3) -0.27514(18) 0.17540(14) 0.0264(6) Uani d . 1
H H36A 0.3777 -0.3033 0.153 0.032 Uiso calc R 1
H H36B 0.4499 -0.2752 0.2302 0.032 Uiso calc R 1
C C32 0.5089(2) -0.16135(18) 0.06703(13) 0.0219(5) Uani d . 1
H H32A 0.4294 -0.1825 0.038 0.026 Uiso calc R 1
H H32B 0.53 -0.0893 0.0535 0.026 Uiso calc R 1
C C35 0.5748(3) -0.34339(19) 0.15522(14) 0.0270(6) Uani d . 1
H H35A 0.6531 -0.324 0.1859 0.032 Uiso calc R 1
H H35B 0.552 -0.4156 0.1673 0.032 Uiso calc R 1
C C33 0.6229(3) -0.2291(2) 0.04708(14) 0.0302(6) Uani d . 1
H H33A 0.6312 -0.2304 -0.0079 0.036 Uiso calc R 1
H H33B 0.7055 -0.1989 0.0679 0.036 Uiso calc R 1
C C34 0.6103(3) -0.3365(2) 0.07444(16) 0.0323(6) Uani d . 1
H H34A 0.6954 -0.3728 0.0666 0.039 Uiso calc R 1
H H34B 0.5413 -0.3723 0.0445 0.039 Uiso calc R 1
Rh Rh1 0.422356(17) 0.088020(12) 0.152148(10) 0.01528(7) Uani d . 1

loop_
_atom_site_aniso_label
_atom_site_aniso_U_11
_atom_site_aniso_U_22
_atom_site_aniso_U_33
_atom_site_aniso_U_12
_atom_site_aniso_U_13
_atom_site_aniso_U_23
O2 0.0186(9) 0.0179(8) 0.0277(9) -0.0024(6) -0.0004(7) 0.0023(7)
O3 0.0155(9) 0.0203(8) 0.0314(10) -0.0009(6) 0.0006(7) 0.0029(7)
P1 0.0157(3) 0.0139(3) 0.0132(3) -0.0009(2) 0.0003(2) 0.0002(2)
C1 0.0255(15) 0.0132(10) 0.0180(12) -0.0034(9) 0.0019(10) 0.0000(9)
O1 0.0189(10) 0.0214(8) 0.0344(10) 0.0015(7) -0.0013(8) 0.0009(7)
C4 0.0178(13) 0.0249(12) 0.0187(12) -0.0021(9) -0.0005(9) -0.0018(9)
C2 0.0235(14) 0.0195(11) 0.0222(12) -0.0045(9) 0.0002(10) -0.0007(9)
C3 0.0172(13) 0.0250(12) 0.0267(13) -0.0065(9) 0.0014(10) -0.0019(10)
C6 0.0196(14) 0.0283(13) 0.0384(16) 0.0009(10) -0.0029(11) 0.0022(11)
C5 0.0249(15) 0.0219(12) 0.057(2) -0.0075(11) -0.0014(13) 0.0052(12)
C21 0.0184(12) 0.0149(10) 0.0129(11) -0.0011(8) 0.0008(9) 0.0005(8)
C11 0.0196(13) 0.0187(11) 0.0192(12) -0.0022(9) -0.0039(10) -0.0021(9)
C31 0.0196(13) 0.0196(11) 0.0192(12) 0.0037(9) 0.0054(9) 0.0001(9)
C25 0.0344(16) 0.0393(15) 0.0172(12) -0.0077(12) -0.0072(11) 0.0009(11)
C26 0.0207(14) 0.0312(13) 0.0181(12) -0.0012(10) -0.0017(10) -0.0012(10)
C22 0.0231(13) 0.0212(11) 0.0185(12) 0.0009(9) 0.0040(10) -0.0017(9)
C24 0.0415(17) 0.0336(13) 0.0138(12) -0.0160(12) 0.0032(11) -0.0035(10)
C23 0.0330(15) 0.0267(12) 0.0193(13) -0.0060(10) 0.0091(11) -0.0027(10)
C12 0.0232(14) 0.0303(13) 0.0192(12) -0.0002(10) -0.0004(10) -0.0009(10)
C15 0.0188(13) 0.0235(12) 0.0430(16) -0.0020(10) 0.0002(11) -0.0060(11)
C16 0.0253(15) 0.0300(13) 0.0279(14) -0.0056(10) -0.0027(11) 0.0036(11)
C13 0.0330(16) 0.0363(14) 0.0222(14) 0.0047(12) -0.0069(11) -0.0079(11)
C14 0.0229(15) 0.0484(17) 0.0399(17) -0.0031(12) -0.0106(12) -0.0138(14)
C36 0.0347(15) 0.0221(12) 0.0225(13) 0.0071(10) 0.0080(11) 0.0037(10)
C32 0.0224(13) 0.0247(12) 0.0188(12) -0.0006(10) 0.0043(10) 0.0001(10)
C35 0.0332(15) 0.0227(12) 0.0253(13) 0.0070(10) 0.0060(11) 0.0000(10)
C33 0.0358(16) 0.0360(14) 0.0190(13) 0.0058(11) 0.0104(11) -0.0002(11)
C34 0.0305(16) 0.0342(14) 0.0324(15) 0.0106(12) 0.0101(12) -0.0016(12)
Rh1 0.01490(11) 0.01427(9) 0.01668(10) -0.00133(6) 0.00040(7) 0.00161(7)

loop_
_atom_type_symbol
_atom_type_description
_atom_type_scat_dispersion_real
_atom_type_scat_dispersion_imag
_atom_type_scat_source
C C 0.0033 0.0016 'International Tables Vol C Tables 4.2.6.8 and 6.1.1.4'
H H 0 0 'International Tables Vol C Tables 4.2.6.8 and 6.1.1.4'
O O 0.0106 0.006 'International Tables Vol C Tables 4.2.6.8 and 6.1.1.4'
P P 0.1023 0.0942 'International Tables Vol C Tables 4.2.6.8 and 6.1.1.4'
Rh Rh -1.1178 0.9187 'International Tables Vol C Tables 4.2.6.8 and 6.1.1.4'

loop_
_geom_angle_atom_site_label_1
_geom_angle_atom_site_label_2
_geom_angle_atom_site_label_3
_geom_angle_site_symmetry_1
_geom_angle_site_symmetry_3
_geom_angle
_geom_angle_publ_flag
C2 O2 Rh1 . . 126.30(15) ?
C4 O3 Rh1 . . 127.74(15) ?
C11 P1 C21 . . 105.38(11) ?
C11 P1 C31 . . 103.28(11) ?
C21 P1 C31 . . 105.13(10) ?
C11 P1 Rh1 . . 119.88(8) ?
C21 P1 Rh1 . . 111.58(7) ?
C31 P1 Rh1 . . 110.35(8) ?
O1 C1 Rh1 . . 179.9(2) yes
O3 C4 C3 1 . 125.8(2) ?
O3 C4 C3 . . 125.8(2) ?
O3 C4 C6 1 . 113.8(2) ?
O3 C4 C6 . . 113.8(2) ?
C3 C4 C6 . . 120.5(2) ?
O2 C2 C3 . . 126.2(2) ?
O2 C2 C5 . . 115.0(2) ?
C3 C2 C5 . . 118.7(2) ?
C4 C3 C2 . . 125.7(2) ?
C4 C3 H3 . . 117.1 ?
C2 C3 H3 . . 117.1 ?
C4 C6 H6A . . 109.5 ?
C4 C6 H6B . . 109.5 ?
H6A C6 H6B . . 109.5 ?
C4 C6 H6C . . 109.5 ?
H6A C6 H6C . . 109.5 ?
H6B C6 H6C . . 109.5 ?
C2 C5 H5A . . 109.5 ?
C2 C5 H5B . . 109.5 ?
H5A C5 H5B . . 109.5 ?
C2 C5 H5C . . 109.5 ?
H5A C5 H5C . . 109.5 ?
H5B C5 H5C . . 109.5 ?
C22 C21 C26 . . 110.38(19) ?
C22 C21 P1 . . 111.20(15) ?
C26 C21 P1 . . 110.45(16) ?
C22 C21 H21 . . 108.2 ?
C26 C21 H21 . . 108.2 ?
P1 C21 H21 . . 108.2 ?
C16 C11 C12 . . 119.0(2) ?
C16 C11 P1 . . 121.72(18) ?
C12 C11 P1 . . 118.09(18) ?
C36 C31 C32 . . 112.24(19) ?
C36 C31 P1 . . 116.90(17) ?
C32 C31 P1 . . 112.87(16) ?
C36 C31 H31 . . 104.4 ?
C32 C31 H31 . . 104.4 ?
P1 C31 H31 . . 104.4 ?
C24 C25 C26 . . 111.2(2) ?
C24 C25 H25A . . 109.4 ?
C26 C25 H25A . . 109.4 ?
C24 C25 H25B . . 109.4 ?
C26 C25 H25B . . 109.4 ?
H25A C25 H25B . . 108 ?
C25 C26 C21 . . 110.7(2) ?
C25 C26 H26A . . 109.5 ?
C21 C26 H26A . . 109.5 ?
C25 C26 H26B . . 109.5 ?
C21 C26 H26B . . 109.5 ?
H26A C26 H26B . . 108.1 ?
C23 C22 C21 . . 111.01(19) ?
C23 C22 H22A . . 109.4 ?
C21 C22 H22A . . 109.4 ?
C23 C22 H22B . . 109.4 ?
C21 C22 H22B . . 109.4 ?
H22A C22 H22B . . 108 ?
C25 C24 C23 . . 111.2(2) ?
C25 C24 H24A . . 109.4 ?
C23 C24 H24A . . 109.4 ?
C25 C24 H24B . . 109.4 ?
C23 C24 H24B . . 109.4 ?
H24A C24 H24B . . 108 ?
C22 C23 C24 . . 111.0(2) ?
C22 C23 H23A . . 109.4 ?
C24 C23 H23A . . 109.4 ?
C22 C23 H23B . . 109.4 ?
C24 C23 H23B . . 109.4 ?
H23A C23 H23B . . 108 ?
C13 C12 C11 . . 119.8(2) ?
C13 C12 H12 . . 120.1 ?
C11 C12 H12 . . 120.1 ?
C14 C15 C16 . . 119.2(2) ?
C14 C15 H15 . . 120.4 ?
C16 C15 H15 . . 120.4 ?
C11 C16 C15 . . 120.2(2) ?
C11 C16 H16 . . 119.9 ?
C15 C16 H16 . . 119.9 ?
C14 C13 C12 . . 120.1(3) ?
C14 C13 H13 . . 119.9 ?
C12 C13 H13 . . 119.9 ?
C13 C14 C15 . . 120.7(2) ?
C13 C14 H14 . . 119.7 ?
C15 C14 H14 . . 119.7 ?
C31 C36 C35 . . 112.4(2) ?
C31 C36 H36A . . 109.1 ?
C35 C36 H36A . . 109.1 ?
C31 C36 H36B . . 109.1 ?
C35 C36 H36B . . 109.1 ?
H36A C36 H36B . . 107.9 ?
C33 C32 C31 . . 111.6(2) ?
C33 C32 H32A . . 109.3 ?
C31 C32 H32A . . 109.3 ?
C33 C32 H32B . . 109.3 ?
C31 C32 H32B . . 109.3 ?
H32A C32 H32B . . 108 ?
C34 C35 C36 . . 112.9(2) ?
C34 C35 H35A . . 109 ?
C36 C35 H35A . . 109 ?
C34 C35 H35B . . 109 ?
C36 C35 H35B . . 109 ?
H35A C35 H35B . . 107.8 ?
C34 C33 C32 . . 114.0(2) ?
C34 C33 H33A . . 108.8 ?
C32 C33 H33A . . 108.8 ?
C34 C33 H33B . . 108.8 ?
C32 C33 H33B . . 108.8 ?
H33A C33 H33B . . 107.7 ?
C33 C34 C35 . . 113.4(2) ?
C33 C34 H34A . . 108.9 ?
C35 C34 H34A . . 108.9 ?
C33 C34 H34B . . 108.9 ?
C35 C34 H34B . . 108.9 ?
H34A C34 H34B . . 107.7 ?
C1 Rh1 O3 . 1 177.06(8) ?
C1 Rh1 O3 . . 177.06(8) ?
O3 Rh1 O3 1 . 0.00(12) ?
C1 Rh1 O2 . . 94.74(8) ?
O3 Rh1 O2 1 . 88.20(7) yes
O3 Rh1 O2 . . 88.20(7) ?
C1 Rh1 P1 . . 89.34(7) yes
O3 Rh1 P1 1 . 87.72(5) ?
O3 Rh1 P1 . . 87.72(5) ?
O2 Rh1 P1 . . 175.32(5) ?

loop_
_geom_bond_atom_site_label_1
_geom_bond_atom_site_label_2
_geom_bond_site_symmetry_2
_geom_bond_distance
_geom_bond_publ_flag
O2 C2 . 1.273(3) ?
O2 Rh1 . 2.0783(17) yes
O3 C4 . 1.279(3) ?
O3 Rh1 . 2.0411(18) yes
P1 C11 . 1.825(2) yes
P1 C21 . 1.833(2) yes
P1 C31 . 1.842(2) yes
P1 Rh1 . 2.2424(9) yes
C1 O1 . 1.152(3) yes
C1 Rh1 . 1.797(3) yes
C4 O3 1 1.279(3) ?
C4 C3 . 1.384(3) ?
C4 C6 . 1.509(3) ?
C2 C3 . 1.396(3) ?
C2 C5 . 1.504(3) ?
C3 H3 . 0.95 ?
C6 H6A . 0.98 ?
C6 H6B . 0.98 ?
C6 H6C . 0.98 ?
C5 H5A . 0.98 ?
C5 H5B . 0.98 ?
C5 H5C . 0.98 ?
C21 C22 . 1.532(3) ?
C21 C26 . 1.537(3) ?
C21 H21 . 1 ?
C11 C16 . 1.404(3) ?
C11 C12 . 1.406(3) ?
C31 C36 . 1.495(3) ?
C31 C32 . 1.510(3) ?
C31 H31 . 1 ?
C25 C24 . 1.514(4) ?
C25 C26 . 1.526(3) ?
C25 H25A . 0.99 ?
C25 H25B . 0.99 ?
C26 H26A . 0.99 ?
C26 H26B . 0.99 ?
C22 C23 . 1.524(3) ?
C22 H22A . 0.99 ?
C22 H22B . 0.99 ?
C24 C23 . 1.524(4) ?
C24 H24A . 0.99 ?
C24 H24B . 0.99 ?
C23 H23A . 0.99 ?
C23 H23B . 0.99 ?
C12 C13 . 1.398(4) ?
C12 H12 . 0.95 ?
C15 C14 . 1.389(4) ?
C15 C16 . 1.407(3) ?
C15 H15 . 0.95 ?
C16 H16 . 0.95 ?
C13 C14 . 1.381(4) ?
C13 H13 . 0.95 ?
C14 H14 . 0.95 ?
C36 C35 . 1.503(3) ?
C36 H36A . 0.99 ?
C36 H36B . 0.99 ?
C32 C33 . 1.493(3) ?
C32 H32A . 0.99 ?
C32 H32B . 0.99 ?
C35 C34 . 1.498(4) ?
C35 H35A . 0.99 ?
C35 H35B . 0.99 ?
C33 C34 . 1.485(4) ?
C33 H33A . 0.99 ?
C33 H33B . 0.99 ?
C34 H34A . 0.99 ?
C34 H34B . 0.99 ?
Rh1 O3 1 2.0411(18) yes

loop_
_geom_hbond_atom_site_label_D
_geom_hbond_atom_site_label_H
_geom_hbond_atom_site_label_A
_geom_hbond_site_symmetry_A
_geom_hbond_distance_DH
_geom_hbond_distance_HA
_geom_hbond_distance_DA
_geom_hbond_angle_DHA
C31 H31 O3 1 1 2.4 2.974(3) 116
C33 H33A O2 3_655 0.99 2.6 3.455(3) 145

loop_
_geom_torsion_atom_site_label_1
_geom_torsion_atom_site_label_2
_geom_torsion_atom_site_label_3
_geom_torsion_atom_site_label_4
_geom_torsion_site_symmetry_1
_geom_torsion_site_symmetry_4
_geom_torsion
Rh1 O3 C4 O3 . 1 0E1(5)
O3 O3 C4 C3 1 . 0.00(6)
Rh1 O3 C4 C3 . . 1.8(4)
O3 O3 C4 C6 1 . 0.00(3)
Rh1 O3 C4 C6 . . -176.99(16)
Rh1 O2 C2 C3 . . -2.7(3)
Rh1 O2 C2 C5 . . 177.07(17)
O3 C4 C3 C2 1 . -1.5(4)
O3 C4 C3 C2 . . -1.5(4)
C6 C4 C3 C2 . . 177.3(2)
O2 C2 C3 C4 . . 2.0(4)
C5 C2 C3 C4 . . -177.7(3)
C11 P1 C21 C22 . . -67.68(18)
C31 P1 C21 C22 . . -176.41(16)
Rh1 P1 C21 C22 . . 63.97(16)
C11 P1 C21 C26 . . 169.41(15)
C31 P1 C21 C26 . . 60.68(17)
Rh1 P1 C21 C26 . . -58.94(16)
C21 P1 C11 C16 . . -26.3(2)
C31 P1 C11 C16 . . 83.8(2)
Rh1 P1 C11 C16 . . -153.01(18)
C21 P1 C11 C12 . . 166.33(18)
C31 P1 C11 C12 . . -83.6(2)
Rh1 P1 C11 C12 . . 39.6(2)
C11 P1 C31 C36 . . -61.8(2)
C21 P1 C31 C36 . . 48.4(2)
Rh1 P1 C31 C36 . . 168.85(17)
C11 P1 C31 C32 . . 70.59(19)
C21 P1 C31 C32 . . -179.16(17)
Rh1 P1 C31 C32 . . -58.72(18)
C24 C25 C26 C21 . . -56.5(3)
C22 C21 C26 C25 . . 56.2(2)
P1 C21 C26 C25 . . 179.60(16)
C26 C21 C22 C23 . . -56.2(2)
P1 C21 C22 C23 . . -179.19(16)
C26 C25 C24 C23 . . 56.4(3)
C21 C22 C23 C24 . . 56.2(3)
C25 C24 C23 C22 . . -56.2(3)
C16 C11 C12 C13 . . 7.0(4)
P1 C11 C12 C13 . . 174.73(19)
C12 C11 C16 C15 . . -6.8(4)
P1 C11 C16 C15 . . -174.10(19)
C14 C15 C16 C11 . . 7.7(4)
C11 C12 C13 C14 . . -8.1(4)
C12 C13 C14 C15 . . 9.1(4)
C16 C15 C14 C13 . . -8.8(4)
C32 C31 C36 C35 . . 53.1(3)
P1 C31 C36 C35 . . -174.14(18)
C36 C31 C32 C33 . . -52.8(3)
P1 C31 C32 C33 . . 172.49(18)
C31 C36 C35 C34 . . -50.7(3)
C31 C32 C33 C34 . . 50.9(3)
C32 C33 C34 C35 . . -49.1(3)
C36 C35 C34 C33 . . 48.4(3)
C4 O3 Rh1 O3 . 1 0.0(7)
O3 O3 Rh1 O2 1 . 0.00(4)
C4 O3 Rh1 O2 . . -1.81(19)
O3 O3 Rh1 P1 1 . 0.00(4)
C4 O3 Rh1 P1 . . -179.50(19)
C2 O2 Rh1 C1 . . -177.73(19)
C2 O2 Rh1 O3 . 1 2.18(18)
C2 O2 Rh1 O3 . . 2.18(18)
C11 P1 Rh1 C1 . . 30.81(12)
C21 P1 Rh1 C1 . . -92.99(11)
C31 P1 Rh1 C1 . . 150.52(11)
C11 P1 Rh1 O3 . 1 -148.98(10)
C21 P1 Rh1 O3 . 1 87.22(9)
C31 P1 Rh1 O3 . 1 -29.27(10)
C11 P1 Rh1 O3 . . -148.98(10)
C21 P1 Rh1 O3 . . 87.22(9)
C31 P1 Rh1 O3 . . -29.27(10)
